data_4101584
loop_
_publ_author_name
'Kuninobu, Yoichiro'
'Kawata, Atsushi'
'Takai, Kazuhiko'

_publ_section_title
;
 Efficient catalytic insertion of acetylenes into a carbon-carbon
 single bond of nonstrained cyclic compounds under mild conditions.
;
_journal_issue 35
_journal_name_full 'Journal of the American Chemical Society'
_journal_page_first 11368
_journal_page_last 11369
_journal_paper_doi 10.1021/ja064022i
_journal_volume 128
_journal_year 2006
_chemical_formula_moiety 'C19 H24 O2 S2 '
_chemical_formula_sum 'C19 H24 O2 S2'
_chemical_formula_weight 348.52
_space_group_IT_number 14
_symmetry_cell_setting monoclinic
_symmetry_Int_Tables_number 14
_symmetry_space_group_name_Hall '-P 2ybc'
_symmetry_space_group_name_H-M 'P 1 21/c 1'
_cell_angle_alpha 90
_cell_angle_beta 103.659(3)
_cell_angle_gamma 90
_cell_formula_units_Z 4
_cell_length_a 8.3700(3)
_cell_length_b 21.881(1)
_cell_length_c 10.1712(6)
_cell_measurement_reflns_used 8625
_cell_measurement_temperature 296.2
_cell_measurement_theta_max 27.5
_cell_measurement_theta_min 2.3
_cell_volume 1810.1(2)
_computing_cell_refinement PROCESS-AUTO
_computing_data_collection PROCESS-AUTO
_computing_data_reduction 'teXsan Ver. 1.11'
_computing_publication_material 'teXsan Ver. 1.11'
_computing_structure_refinement 'teXsan Ver. 1.10'
_computing_structure_solution SIR97
_diffrn_detector_area_resol_mean 10.00
_diffrn_measured_fraction_theta_full 0.9462
_diffrn_measured_fraction_theta_max 0.9462
_diffrn_measurement_device_type 'Rigaku RAXIS-IV Imaging Plate'
_diffrn_measurement_method \w
_diffrn_radiation_type 'Mo K\a'
_diffrn_radiation_wavelength 0.7107
_diffrn_reflns_av_R_equivalents 0.033
_diffrn_reflns_limit_h_max 10
_diffrn_reflns_limit_h_min 0
_diffrn_reflns_limit_k_max 28
_diffrn_reflns_limit_k_min 0
_diffrn_reflns_limit_l_max 12
_diffrn_reflns_limit_l_min -13
_diffrn_reflns_number 12430
_diffrn_reflns_theta_full 27.48
_diffrn_reflns_theta_max 27.48
_exptl_absorpt_coefficient_mu 0.301
_exptl_absorpt_correction_T_max 0.889
_exptl_absorpt_correction_T_min 0.859
_exptl_absorpt_correction_type integration
_exptl_absorpt_process_details '(Higashi, 1999)'
_exptl_crystal_colour colorless
_exptl_crystal_density_diffrn 1.279
_exptl_crystal_density_method 'not measured'
_exptl_crystal_description block
_exptl_crystal_size_max 0.780
_exptl_crystal_size_mid 0.660
_exptl_crystal_size_min 0.540
_refine_diff_density_max 1.06
_refine_diff_density_min -0.43
_refine_ls_extinction_method none
_refine_ls_goodness_of_fit_ref 2.171
_refine_ls_hydrogen_treatment noref
_refine_ls_number_parameters 244
_refine_ls_number_reflns 3914
_refine_ls_R_factor_gt 0.0743
_refine_ls_shift/su_max 0.0340
_refine_ls_structure_factor_coef Fsqd
_refine_ls_weighting_details 'w = 1/[\s^2^(Fo^2^) + (0.09000(Max(Fo^2^,0) + 2Fc^2^)/3)^2^]'
_refine_ls_weighting_scheme calc
_refine_ls_wR_factor_ref 0.2440
_reflns_number_gt 3431
_reflns_number_total 3923
_reflns_threshold_expression F^2^>2.0\s(F^2^)
_cod_data_source_file ja064022isi20060801_044200.cif
_cod_data_source_block 4a
_cod_original_formula_sum 'C19 H24 O2 S2 '
_cod_database_code 4101584

loop_
_symmetry_equiv_pos_as_xyz
x,y,z
-x,1/2+y,1/2-z
-x,-y,-z
x,1/2-y,1/2+z

loop_
_atom_site_label
_atom_site_type_symbol
_atom_site_fract_x
_atom_site_fract_y
_atom_site_fract_z
_atom_site_U_iso_or_equiv
_atom_site_adp_type
_atom_site_occupancy
_atom_site_calc_flag
_atom_site_refinement_flags
S(1A) S 0.5903(4) 0.1536(2) -0.1318(4) 0.0488(5) Uani 0.50 d P
S(1B) S 0.6078(5) 0.1653(2) -0.1252(4) 0.084(1) Uani 0.50 d P
S(2A) S 0.7513(5) 0.1543(2) -0.3550(4) 0.0601(7) Uani 0.50 d P
S(2B) S 0.7179(6) 0.1362(2) -0.3690(5) 0.100(1) Uani 0.50 d P
O(1) O 1.2678(3) 0.15071(9) 0.2976(2) 0.0658(6) Uani 1.00 d .
O(2) O 1.1559(2) 0.05721(8) 0.2900(2) 0.0560(5) Uani 1.00 d .
C(1) C 1.1083(5) 0.0789(2) 0.5123(4) 0.090(1) Uani 1.00 d .
C(2) C 1.2191(4) 0.0504(2) 0.4351(3) 0.0695(9) Uani 1.00 d .
C(3) C 1.1833(2) 0.1107(1) 0.2345(2) 0.0459(6) Uani 1.00 d .
C(4) C 1.1108(2) 0.11341(10) 0.0864(2) 0.0422(5) Uani 1.00 d .
C(5) C 0.9547(2) 0.09562(9) 0.0294(2) 0.0384(5) Uani 1.00 d .
C(6) C 0.8888(3) 0.09600(10) -0.1220(2) 0.0438(5) Uani 1.00 d .
C(7) C 0.7923(3) 0.1542(1) -0.1786(3) 0.0474(6) Uani 1.00 d .
C(8) C 0.8829(4) 0.2147(1) -0.1217(4) 0.0725(9) Uani 1.00 d .
C(9) C 1.0523(4) 0.2233(2) -0.1447(5) 0.089(1) Uani 1.00 d .
C(10) C 1.1968(3) 0.2091(1) -0.0252(3) 0.0652(8) Uani 1.00 d .
C(11) C 1.2262(3) 0.1414(1) 0.0067(3) 0.0534(7) Uani 1.00 d .
C(12) C 0.8355(2) 0.07822(9) 0.1103(2) 0.0384(5) Uani 1.00 d .
C(13) C 0.7971(3) 0.1192(1) 0.2034(3) 0.0532(6) Uani 1.00 d .
C(14) C 0.6783(3) 0.1039(2) 0.2730(3) 0.0695(9) Uani 1.00 d .
C(15) C 0.5998(3) 0.0481(2) 0.2527(3) 0.0703(9) Uani 1.00 d .
C(16) C 0.6379(3) 0.0073(1) 0.1619(4) 0.0679(8) Uani 1.00 d .
C(17) C 0.7533(3) 0.0223(1) 0.0893(3) 0.0500(6) Uani 1.00 d .
C(18A) C 0.470(2) 0.1730(10) -0.293(2) 0.111(5) Uani 0.50 d P
C(18B) C 0.483(2) 0.2003(8) -0.274(2) 0.096(4) Uani 0.50 d P
C(19A) C 0.556(2) 0.1960(7) -0.401(2) 0.061(3) Uani 0.50 d P
C(19B) C 0.562(3) 0.189(1) -0.382(2) 0.109(5) Uani 0.50 d P
H(1) H 1.1529 0.0737 0.6065 0.1091 Uiso 1.00 calc .
H(2) H 1.0988 0.1217 0.4923 0.1091 Uiso 1.00 calc .
H(3) H 1.0029 0.0607 0.4874 0.1091 Uiso 1.00 calc .
H(4) H 1.2290 0.0080 0.4564 0.0834 Uiso 1.00 calc .
H(5) H 1.3243 0.0691 0.4605 0.0834 Uiso 1.00 calc .
H(6) H 0.9791 0.0921 -0.1631 0.0523 Uiso 1.00 calc .
H(7) H 0.8177 0.0619 -0.1457 0.0523 Uiso 1.00 calc .
H(8) H 0.8175 0.2480 -0.1639 0.0880 Uiso 1.00 calc .
H(9) H 0.8913 0.2157 -0.0273 0.0880 Uiso 1.00 calc .
H(10) H 1.0618 0.1975 -0.2171 0.1079 Uiso 1.00 calc .
H(11) H 1.0618 0.2647 -0.1688 0.1079 Uiso 1.00 calc .
H(12) H 1.2934 0.2256 -0.0452 0.0783 Uiso 1.00 calc .
H(13) H 1.1771 0.2287 0.0529 0.0783 Uiso 1.00 calc .
H(14) H 1.3359 0.1365 0.0584 0.0640 Uiso 1.00 calc .
H(15) H 1.2124 0.1198 -0.0762 0.0640 Uiso 1.00 calc .
H(16) H 0.8520 0.1574 0.2191 0.0640 Uiso 1.00 calc .
H(17) H 0.6509 0.1321 0.3353 0.0832 Uiso 1.00 calc .
H(18) H 0.5194 0.0378 0.3011 0.0841 Uiso 1.00 calc .
H(19) H 0.5845 -0.0312 0.1489 0.0816 Uiso 1.00 calc .
H(20) H 0.7766 -0.0057 0.0247 0.1347 Uiso 1.00 calc .
H(21) H 0.4902 0.1811 -0.4841 0.0917 Uiso 1.00 calc .
H(22) H 0.5961 0.2359 -0.3812 0.0917 Uiso 1.00 calc .
H(23) H 0.4164 0.2206 -0.2743 0.0917 Uiso 1.00 calc .
H(24) H 0.3856 0.1723 -0.3297 0.0917 Uiso 1.00 calc .

loop_
_atom_site_aniso_label
_atom_site_aniso_U_11
_atom_site_aniso_U_22
_atom_site_aniso_U_33
_atom_site_aniso_U_12
_atom_site_aniso_U_13
_atom_site_aniso_U_23
S(1A) 0.0298(6) 0.0596(9) 0.058(1) -0.0055(7) 0.0113(6) 0.0124(8)
S(1B) 0.082(2) 0.125(3) 0.044(1) 0.056(2) 0.012(1) 0.008(2)
S(2A) 0.0599(10) 0.089(2) 0.031(1) 0.0101(9) 0.0089(9) 0.008(1)
S(2B) 0.112(3) 0.142(4) 0.037(1) 0.062(3) 0.001(2) -0.005(2)
O(1) 0.066(1) 0.066(1) 0.057(1) -0.0087(9) -0.0014(9) -0.0076(9)
O(2) 0.0583(9) 0.0573(10) 0.047(1) 0.0011(7) 0.0011(7) 0.0074(7)
C(1) 0.080(2) 0.131(3) 0.060(2) 0.019(2) 0.019(2) 0.021(2)
C(2) 0.065(2) 0.085(2) 0.052(2) 0.011(1) 0.001(1) 0.013(1)
C(3) 0.0370(9) 0.051(1) 0.048(1) 0.0055(8) 0.0066(8) -0.0036(9)
C(4) 0.0383(9) 0.0413(10) 0.047(1) 0.0036(7) 0.0098(8) -0.0002(8)
C(5) 0.0436(9) 0.0339(9) 0.038(1) 0.0041(7) 0.0089(8) -0.0011(7)
C(6) 0.0463(10) 0.043(1) 0.042(1) 0.0057(8) 0.0098(8) -0.0019(8)
C(7) 0.0412(10) 0.052(1) 0.047(1) 0.0016(8) 0.0068(9) 0.0112(9)
C(8) 0.064(1) 0.049(1) 0.099(2) 0.001(1) 0.007(2) 0.015(1)
C(9) 0.071(2) 0.064(2) 0.123(3) -0.012(1) 0.002(2) 0.033(2)
C(10) 0.050(1) 0.063(2) 0.079(2) -0.018(1) 0.009(1) 0.006(1)
C(11) 0.042(1) 0.063(1) 0.057(2) 0.0013(9) 0.0147(10) 0.006(1)
C(12) 0.0383(9) 0.0400(10) 0.035(1) 0.0036(7) 0.0055(7) 0.0027(7)
C(13) 0.051(1) 0.063(1) 0.045(1) 0.007(1) 0.0099(10) -0.008(1)
C(14) 0.062(1) 0.102(2) 0.048(2) 0.020(1) 0.021(1) -0.002(1)
C(15) 0.048(1) 0.105(2) 0.061(2) 0.012(1) 0.020(1) 0.029(2)
C(16) 0.052(1) 0.068(2) 0.083(2) -0.006(1) 0.015(1) 0.023(2)
C(17) 0.051(1) 0.044(1) 0.055(1) -0.0014(9) 0.0113(10) 0.0064(9)
C(18A) 0.053(4) 0.20(2) 0.078(9) 0.049(9) 0.009(4) 0.03(1)
C(18B) 0.096(8) 0.14(1) 0.049(5) 0.074(8) 0.011(4) 0.007(6)
C(19A) 0.059(5) 0.074(4) 0.044(6) 0.020(3) 0.000(4) 0.017(4)
C(19B) 0.084(8) 0.17(2) 0.056(7) 0.029(8) -0.009(5) 0.058(7)

loop_
_atom_type_symbol
_atom_type_description
_atom_type_scat_dispersion_real
_atom_type_scat_dispersion_imag
_atom_type_scat_source
C C 0.003 0.002
;International Tables for Crystallography
(1992, Vol. C, Tables 4.2.6.8 and 6.1.1.1)
;
H H 0.000 0.000
;International Tables for Crystallography
(1992, Vol. C, Table 6.1.1.2)
;
O O 0.011 0.006
;International Tables for Crystallography
(1992, Vol. C, Tables 4.2.6.8 and 6.1.1.1)
;
S S 0.125 0.123
;International Tables for Crystallography
(1992, Vol. C, Tables 4.2.6.8 and 6.1.1.1)
;

loop_
_geom_angle_atom_site_label_1
_geom_angle_atom_site_label_2
_geom_angle_atom_site_label_3
_geom_angle
_geom_angle_publ_flag
S(1B) S(1A) C(7) 67(1) yes
S(1B) S(1A) C(18A) 98(1) yes
S(1B) S(1A) C(18B) 79(1) yes
C(7) S(1A) C(18A) 96.7(6) yes
C(7) S(1A) C(18B) 95.5(7) yes
C(18A) S(1A) C(18B) 20.1(9) yes
S(1A) S(1B) C(7) 103(1) yes
S(1A) S(1B) C(18A) 72(1) yes
S(1A) S(1B) C(18B) 91(1) yes
C(7) S(1B) C(18A) 97.6(6) yes
C(7) S(1B) C(18B) 99.9(7) yes
C(18A) S(1B) C(18B) 19.9(9) yes
S(2B) S(2A) C(7) 105.0(8) yes
S(2B) S(2A) C(19A) 85.2(9) yes
S(2B) S(2A) C(19B) 82(1) yes
C(7) S(2A) C(19A) 102.1(6) yes
C(7) S(2A) C(19B) 96.7(9) yes
C(19A) S(2A) C(19B) 6(1) yes
S(2A) S(2B) C(7) 60.9(7) yes
S(2A) S(2B) C(19A) 79.6(9) yes
S(2A) S(2B) C(19B) 81(1) yes
C(7) S(2B) C(19A) 94.6(6) yes
C(7) S(2B) C(19B) 90.1(8) yes
C(19A) S(2B) C(19B) 6(1) yes
C(2) O(2) C(3) 117.4(2) yes
O(2) C(2) C(1) 111.7(2) yes
O(1) C(3) O(2) 123.0(2) yes
O(1) C(3) C(4) 123.8(2) yes
O(2) C(3) C(4) 113.1(2) yes
C(3) C(4) C(5) 122.9(2) yes
C(3) C(4) C(11) 113.3(2) yes
C(5) C(4) C(11) 123.6(2) yes
C(4) C(5) C(6) 121.2(2) yes
C(4) C(5) C(12) 122.8(2) yes
C(6) C(5) C(12) 115.8(2) yes
C(5) C(6) C(7) 114.7(2) yes
S(1A) C(7) S(1B) 8.9(2) yes
S(1A) C(7) S(2A) 107.0(2) yes
S(1A) C(7) S(2B) 99.1(2) yes
S(1A) C(7) C(6) 109.0(2) yes
S(1A) C(7) C(8) 107.6(2) yes
S(1B) C(7) S(2A) 110.0(2) yes
S(1B) C(7) S(2B) 103.8(2) yes
S(1B) C(7) C(6) 114.6(2) yes
S(1B) C(7) C(8) 98.8(2) yes
S(2A) C(7) S(2B) 14.1(2) yes
S(2A) C(7) C(6) 110.0(2) yes
S(2A) C(7) C(8) 109.8(3) yes
S(2B) C(7) C(6) 102.8(2) yes
S(2B) C(7) C(8) 123.8(3) yes
C(6) C(7) C(8) 113.2(2) yes
C(7) C(8) C(9) 116.2(3) yes
C(8) C(9) C(10) 116.7(4) yes
C(9) C(10) C(11) 115.1(2) yes
C(4) C(11) C(10) 114.3(2) yes
C(5) C(12) C(13) 120.2(2) yes
C(5) C(12) C(17) 120.8(2) yes
C(13) C(12) C(17) 118.9(2) yes
C(12) C(13) C(14) 119.8(3) yes
C(13) C(14) C(15) 120.6(3) yes
C(14) C(15) C(16) 119.9(3) yes
C(15) C(16) C(17) 120.4(3) yes
C(12) C(17) C(16) 120.4(3) yes
S(1A) C(18A) S(1B) 9.2(2) yes
S(1A) C(18A) C(18B) 86(2) yes
S(1A) C(18A) C(19A) 118(1) yes
S(1A) C(18A) C(19B) 112(1) yes
S(1B) C(18A) C(18B) 77(2) yes
S(1B) C(18A) C(19A) 113(1) yes
S(1B) C(18A) C(19B) 108(1) yes
C(18B) C(18A) C(19A) 79(2) yes
C(18B) C(18A) C(19B) 82(2) yes
C(19A) C(18A) C(19B) 6(1) yes
S(1A) C(18B) S(1B) 9.3(2) yes
S(1A) C(18B) C(18A) 73(2) yes
S(1A) C(18B) C(19A) 114(1) yes
S(1A) C(18B) C(19B) 106(1) yes
S(1B) C(18B) C(18A) 82(2) yes
S(1B) C(18B) C(19A) 114(1) yes
S(1B) C(18B) C(19B) 107(1) yes
C(18A) C(18B) C(19A) 77(2) yes
C(18A) C(18B) C(19B) 71(2) yes
C(19A) C(18B) C(19B) 8(1) yes
S(2A) C(19A) S(2B) 15.2(2) yes
S(2A) C(19A) C(18A) 101(1) yes
S(2A) C(19A) C(18B) 108(1) yes
S(2A) C(19A) C(19B) 58(7) yes
S(2B) C(19A) C(18A) 95(1) yes
S(2B) C(19A) C(18B) 108(1) yes
S(2B) C(19A) C(19B) 53(7) yes
C(18A) C(19A) C(18B) 23(1) yes
C(18A) C(19A) C(19B) 42(7) yes
C(18B) C(19A) C(19B) 55(7) yes
S(2A) C(19B) S(2B) 16.3(3) yes
S(2A) C(19B) C(18A) 115(1) yes
S(2A) C(19B) C(18B) 121(1) yes
S(2A) C(19B) C(19A) 114(8) yes
S(2B) C(19B) C(18A) 108(1) yes
S(2B) C(19B) C(18B) 122(1) yes
S(2B) C(19B) C(19A) 120(8) yes
C(18A) C(19B) C(18B) 25(1) yes
C(18A) C(19B) C(19A) 130(8) yes
C(18B) C(19B) C(19A) 115(8) yes

loop_
_geom_bond_atom_site_label_1
_geom_bond_atom_site_label_2
_geom_bond_distance
_geom_bond_publ_flag
S(1A) S(1B) 0.296(6) yes
S(1A) C(7) 1.862(4) yes
S(1A) C(18A) 1.76(2) yes
S(1A) C(18B) 1.83(2) yes
S(1B) C(7) 1.770(5) yes
S(1B) C(18A) 1.83(2) yes
S(1B) C(18B) 1.80(2) yes
S(2A) S(2B) 0.487(7) yes
S(2A) C(7) 1.745(5) yes
S(2A) C(19A) 1.83(2) yes
S(2A) C(19B) 1.72(3) yes
S(2B) C(7) 1.929(6) yes
S(2B) C(19A) 1.85(2) yes
S(2B) C(19B) 1.72(3) yes
O(1) C(3) 1.211(3) yes
O(2) C(2) 1.453(4) yes
O(2) C(3) 1.342(3) yes
C(1) C(2) 1.487(6) yes
C(3) C(4) 1.486(3) yes
C(4) C(5) 1.355(3) yes
C(4) C(11) 1.528(4) yes
C(5) C(6) 1.508(3) yes
C(5) C(12) 1.485(3) yes
C(6) C(7) 1.546(3) yes
C(7) C(8) 1.566(4) yes
C(8) C(9) 1.502(5) yes
C(9) C(10) 1.531(5) yes
C(10) C(11) 1.524(4) yes
C(12) C(13) 1.396(4) yes
C(12) C(17) 1.396(3) yes
C(13) C(14) 1.391(4) yes
C(14) C(15) 1.380(5) yes
C(15) C(16) 1.374(5) yes
C(16) C(17) 1.387(4) yes
C(18A) C(18B) 0.63(3) yes
C(18A) C(19A) 1.54(3) yes
C(18A) C(19B) 1.37(3) yes
C(18B) C(19A) 1.55(3) yes
C(18B) C(19B) 1.43(3) yes
C(19A) C(19B) 0.24(3) yes

loop_
_geom_torsion_atom_site_label_1
_geom_torsion_atom_site_label_2
_geom_torsion_atom_site_label_3
_geom_torsion_atom_site_label_4
_geom_torsion
_geom_torsion_publ_flag
S(1A) S(1B) C(7) S(2A) 72(1) yes
S(1A) S(1B) C(7) S(2B) 58(1) yes
S(1A) S(1B) C(7) C(6) -52(1) yes
S(1A) S(1B) C(7) C(8) -172(1) yes
S(1A) S(1B) C(18A) C(18B) 159(2) yes
S(1A) S(1B) C(18A) C(19A) -127(1) yes
S(1A) S(1B) C(18A) C(19B) -122(2) yes
S(1A) S(1B) C(18B) C(18A) -19(2) yes
S(1A) S(1B) C(18B) C(19A) -91(1) yes
S(1A) S(1B) C(18B) C(19B) -87(1) yes
S(1A) C(7) S(1B) C(18A) -73(1) yes
S(1A) C(7) S(1B) C(18B) -93(1) yes
S(1A) C(7) S(2A) S(2B) -57.2(9) yes
S(1A) C(7) S(2A) C(19A) 31.0(6) yes
S(1A) C(7) S(2A) C(19B) 26.6(9) yes
S(1A) C(7) S(2B) S(2A) 125.5(9) yes
S(1A) C(7) S(2B) C(19A) 50.1(6) yes
S(1A) C(7) S(2B) C(19B) 45.4(9) yes
S(1A) C(7) C(6) C(5) -72.3(2) yes
S(1A) C(7) C(8) C(9) 178.0(3) yes
S(1A) C(18A) S(1B) C(7) 101(1) yes
S(1A) C(18A) S(1B) C(18B) -159(2) yes
S(1A) C(18A) C(18B) S(1B) 3.2(4) yes
S(1A) C(18A) C(18B) C(19A) 120.2(9) yes
S(1A) C(18A) C(18B) C(19B) 113(1) yes
S(1A) C(18A) C(19A) S(2A) 31(1) yes
S(1A) C(18A) C(19A) S(2B) 45(1) yes
S(1A) C(18A) C(19A) C(18B) -79(2) yes
S(1A) C(18A) C(19A) C(19B) 34(9) yes
S(1A) C(18A) C(19B) S(2A) 29(2) yes
S(1A) C(18A) C(19B) S(2B) 45(2) yes
S(1A) C(18A) C(19B) C(18B) -82(2) yes
S(1A) C(18A) C(19B) C(19A) -147(9) yes
S(1A) C(18B) S(1B) C(7) 103(1) yes
S(1A) C(18B) S(1B) C(18A) 19(2) yes
S(1A) C(18B) C(18A) S(1B) -3.2(4) yes
S(1A) C(18B) C(18A) C(19A) -120.2(9) yes
S(1A) C(18B) C(18A) C(19B) -113(1) yes
S(1A) C(18B) C(19A) S(2A) -9(1) yes
S(1A) C(18B) C(19A) S(2B) 6(1) yes
S(1A) C(18B) C(19A) C(18A) 65(1) yes
S(1A) C(18B) C(19A) C(19B) 16(8) yes
S(1A) C(18B) C(19B) S(2A) -15(2) yes
S(1A) C(18B) C(19B) S(2B) 3(2) yes
S(1A) C(18B) C(19B) C(18A) 66(2) yes
S(1A) C(18B) C(19B) C(19A) -163(7) yes
S(1B) S(1A) C(7) S(2A) -110(1) yes
S(1B) S(1A) C(7) S(2B) -122(1) yes
S(1B) S(1A) C(7) C(6) 130(1) yes
S(1B) S(1A) C(7) C(8) 7(1) yes
S(1B) S(1A) C(18A) C(18B) -19(2) yes
S(1B) S(1A) C(18A) C(19A) 56(1) yes
S(1B) S(1A) C(18A) C(19B) 60(2) yes
S(1B) S(1A) C(18B) C(18A) 160(2) yes
S(1B) S(1A) C(18B) C(19A) 92(1) yes
S(1B) S(1A) C(18B) C(19B) 95(1) yes
S(1B) C(7) S(1A) C(18A) 96(1) yes
S(1B) C(7) S(1A) C(18B) 76(1) yes
S(1B) C(7) S(2A) S(2B) -66.0(9) yes
S(1B) C(7) S(2A) C(19A) 22.2(6) yes
S(1B) C(7) S(2A) C(19B) 17.8(9) yes
S(1B) C(7) S(2B) S(2A) 117.9(9) yes
S(1B) C(7) S(2B) C(19A) 42.4(6) yes
S(1B) C(7) S(2B) C(19B) 37.7(9) yes
S(1B) C(7) C(6) C(5) -64.8(3) yes
S(1B) C(7) C(8) C(9) 179.2(3) yes
S(1B) C(18A) S(1A) C(7) -68(1) yes
S(1B) C(18A) S(1A) C(18B) 19(2) yes
S(1B) C(18A) C(18B) C(19A) 117.0(10) yes
S(1B) C(18A) C(18B) C(19B) 110(1) yes
S(1B) C(18A) C(19A) S(2A) 39(1) yes
S(1B) C(18A) C(19A) S(2B) 53(1) yes
S(1B) C(18A) C(19A) C(18B) -71(2) yes
S(1B) C(18A) C(19A) C(19B) 42(9) yes
S(1B) C(18A) C(19B) S(2A) 37(2) yes
S(1B) C(18A) C(19B) S(2B) 53(1) yes
S(1B) C(18A) C(19B) C(18B) -73(2) yes
S(1B) C(18A) C(19B) C(19A) -138(9) yes
S(1B) C(18B) S(1A) C(7) -65(1) yes
S(1B) C(18B) S(1A) C(18A) -160(2) yes
S(1B) C(18B) C(18A) C(19A) -117.0(10) yes
S(1B) C(18B) C(18A) C(19B) -110(1) yes
S(1B) C(18B) C(19A) S(2A) 0(1) yes
S(1B) C(18B) C(19A) S(2B) 16(1) yes
S(1B) C(18B) C(19A) C(18A) 75(2) yes
S(1B) C(18B) C(19A) C(19B) 27(8) yes
S(1B) C(18B) C(19B) S(2A) -6(2) yes
S(1B) C(18B) C(19B) S(2B) 13(2) yes
S(1B) C(18B) C(19B) C(18A) 76(2) yes
S(1B) C(18B) C(19B) C(19A) -154(7) yes
S(2A) S(2B) C(7) C(6) -122.5(9) yes
S(2A) S(2B) C(7) C(8) 7.2(10) yes
S(2A) S(2B) C(19A) C(18A) -114(1) yes
S(2A) S(2B) C(19A) C(18B) -94(1) yes
S(2A) S(2B) C(19A) C(19B) -105(8) yes
S(2A) S(2B) C(19B) C(18A) -117(1) yes
S(2A) S(2B) C(19B) C(18B) -93(2) yes
S(2A) S(2B) C(19B) C(19A) 73(8) yes
S(2A) C(7) S(1A) C(18A) -14.2(7) yes
S(2A) C(7) S(1A) C(18B) -34.3(6) yes
S(2A) C(7) S(1B) C(18A) -1.4(7) yes
S(2A) C(7) S(1B) C(18B) -21.4(6) yes
S(2A) C(7) S(2B) C(19A) -75.4(10) yes
S(2A) C(7) S(2B) C(19B) -80(1) yes
S(2A) C(7) C(6) C(5) 170.7(2) yes
S(2A) C(7) C(8) C(9) -65.8(3) yes
S(2A) C(19A) S(2B) C(7) 59.3(8) yes
S(2A) C(19A) S(2B) C(19B) 105(8) yes
S(2A) C(19A) C(18A) C(18B) 111(2) yes
S(2A) C(19A) C(18A) C(19B) -3(9) yes
S(2A) C(19A) C(18B) C(18A) -75(2) yes
S(2A) C(19A) C(18B) C(19B) -26(7) yes
S(2A) C(19A) C(19B) S(2B) -17(1) yes
S(2A) C(19A) C(19B) C(18A) 176(10) yes
S(2A) C(19A) C(19B) C(18B) 150(7) yes
S(2A) C(19B) S(2B) C(7) 60.5(8) yes
S(2A) C(19B) S(2B) C(19A) -73(8) yes
S(2A) C(19B) C(18A) C(18B) 111(2) yes
S(2A) C(19B) C(18A) C(19A) 176(10) yes
S(2A) C(19B) C(18B) C(18A) -82(2) yes
S(2A) C(19B) C(18B) C(19A) 148(9) yes
S(2A) C(19B) C(19A) S(2B) 17(1) yes
S(2A) C(19B) C(19A) C(18A) -176(10) yes
S(2A) C(19B) C(19A) C(18B) -150(7) yes
S(2B) S(2A) C(7) C(6) 61.1(9) yes
S(2B) S(2A) C(7) C(8) -173.7(8) yes
S(2B) S(2A) C(19A) C(18A) 67(1) yes
S(2B) S(2A) C(19A) C(18B) 90(1) yes
S(2B) S(2A) C(19A) C(19B) 64(7) yes
S(2B) S(2A) C(19B) C(18A) 68(1) yes
S(2B) S(2A) C(19B) C(18B) 97(2) yes
S(2B) S(2A) C(19B) C(19A) -114(7) yes
S(2B) C(7) S(1A) C(18A) -26.2(7) yes
S(2B) C(7) S(1A) C(18B) -46.3(6) yes
S(2B) C(7) S(1B) C(18A) -14.6(7) yes
S(2B) C(7) S(1B) C(18B) -34.7(6) yes
S(2B) C(7) S(2A) C(19A) 88(1) yes
S(2B) C(7) S(2A) C(19B) 83(1) yes
S(2B) C(7) C(6) C(5) -176.7(2) yes
S(2B) C(7) C(8) C(9) -67.7(4) yes
S(2B) C(19A) S(2A) C(7) -104.4(9) yes
S(2B) C(19A) S(2A) C(19B) -64(7) yes
S(2B) C(19A) C(18A) C(18B) 125(2) yes
S(2B) C(19A) C(18A) C(19B) 10(9) yes
S(2B) C(19A) C(18B) C(18A) -59(2) yes
S(2B) C(19A) C(18B) C(19B) -10(7) yes
S(2B) C(19A) C(19B) C(18A) -166(11) yes
S(2B) C(19A) C(19B) C(18B) 167(8) yes
S(2B) C(19B) S(2A) C(7) -104.3(9) yes
S(2B) C(19B) S(2A) C(19A) 114(7) yes
S(2B) C(19B) C(18A) C(18B) 127(2) yes
S(2B) C(19B) C(18A) C(19A) -167(10) yes
S(2B) C(19B) C(18B) C(18A) -63(2) yes
S(2B) C(19B) C(18B) C(19A) 167(9) yes
S(2B) C(19B) C(19A) C(18A) 166(11) yes
S(2B) C(19B) C(19A) C(18B) -167(8) yes
O(1) C(3) O(2) C(2) 5.8(4) yes
O(1) C(3) C(4) C(5) -137.7(3) yes
O(1) C(3) C(4) C(11) 39.1(3) yes
O(2) C(3) C(4) C(5) 47.0(3) yes
O(2) C(3) C(4) C(11) -136.2(2) yes
C(1) C(2) O(2) C(3) 81.3(3) yes
C(2) O(2) C(3) C(4) -178.8(2) yes
C(3) C(4) C(5) C(6) -176.7(2) yes
C(3) C(4) C(5) C(12) 7.0(3) yes
C(3) C(4) C(11) C(10) -96.7(2) yes
C(4) C(5) C(6) C(7) -95.3(2) yes
C(4) C(5) C(12) C(13) 57.0(3) yes
C(4) C(5) C(12) C(17) -126.6(2) yes
C(4) C(11) C(10) C(9) -79.4(4) yes
C(5) C(4) C(11) C(10) 80.0(3) yes
C(5) C(6) C(7) C(8) 47.4(3) yes
C(5) C(12) C(13) C(14) 176.3(2) yes
C(5) C(12) C(17) C(16) -177.7(2) yes
C(6) C(5) C(4) C(11) 6.8(3) yes
C(6) C(5) C(12) C(13) -119.5(2) yes
C(6) C(5) C(12) C(17) 56.9(3) yes
C(6) C(7) S(1A) C(18A) -133.2(7) yes
C(6) C(7) S(1A) C(18B) -153.3(6) yes
C(6) C(7) S(1B) C(18A) -125.9(7) yes
C(6) C(7) S(1B) C(18B) -145.9(6) yes
C(6) C(7) S(2A) C(19A) 149.3(5) yes
C(6) C(7) S(2A) C(19B) 144.9(9) yes
C(6) C(7) S(2B) C(19A) 162.0(6) yes
C(6) C(7) S(2B) C(19B) 157.4(9) yes
C(6) C(7) C(8) C(9) 57.6(4) yes
C(7) S(1A) S(1B) C(18A) 93.7(7) yes
C(7) S(1A) S(1B) C(18B) 100.5(8) yes
C(7) S(1A) C(18A) C(18B) -87(2) yes
C(7) S(1A) C(18A) C(19A) -12(1) yes
C(7) S(1A) C(18A) C(19B) -7(1) yes
C(7) S(1A) C(18B) C(18A) 94(2) yes
C(7) S(1A) C(18B) C(19A) 26(1) yes
C(7) S(1A) C(18B) C(19B) 29(1) yes
C(7) S(1B) S(1A) C(18A) -93.7(7) yes
C(7) S(1B) S(1A) C(18B) -100.5(8) yes
C(7) S(1B) C(18A) C(18B) -98(2) yes
C(7) S(1B) C(18A) C(19A) -25(1) yes
C(7) S(1B) C(18A) C(19B) -20(1) yes
C(7) S(1B) C(18B) C(18A) 84(2) yes
C(7) S(1B) C(18B) C(19A) 12(1) yes
C(7) S(1B) C(18B) C(19B) 16(1) yes
C(7) S(2A) S(2B) C(19A) 101.2(7) yes
C(7) S(2A) S(2B) C(19B) 94.9(9) yes
C(7) S(2A) C(19A) C(18A) -36(1) yes
C(7) S(2A) C(19A) C(18B) -13(1) yes
C(7) S(2A) C(19A) C(19B) -39(7) yes
C(7) S(2A) C(19B) C(18A) -35(1) yes
C(7) S(2A) C(19B) C(18B) -7(1) yes
C(7) S(2A) C(19B) C(19A) 141(7) yes
C(7) S(2B) S(2A) C(19A) -101.2(7) yes
C(7) S(2B) S(2A) C(19B) -94.9(9) yes
C(7) S(2B) C(19A) C(18A) -55.4(9) yes
C(7) S(2B) C(19A) C(18B) -35(1) yes
C(7) S(2B) C(19A) C(19B) -46(8) yes
C(7) S(2B) C(19B) C(18A) -56(1) yes
C(7) S(2B) C(19B) C(18B) -32(1) yes
C(7) S(2B) C(19B) C(19A) 134(8) yes
C(7) C(6) C(5) C(12) 81.2(2) yes
C(7) C(8) C(9) C(10) -100.5(4) yes
C(8) C(7) S(1A) C(18A) 103.8(7) yes
C(8) C(7) S(1A) C(18B) 83.6(6) yes
C(8) C(7) S(1B) C(18A) 113.5(7) yes
C(8) C(7) S(1B) C(18B) 93.5(6) yes
C(8) C(7) S(2A) C(19A) -85.5(6) yes
C(8) C(7) S(2A) C(19B) -89.9(9) yes
C(8) C(7) S(2B) C(19A) -68.3(6) yes
C(8) C(7) S(2B) C(19B) -72.9(9) yes
C(8) C(9) C(10) C(11) 73.1(4) yes
C(11) C(4) C(5) C(12) -169.5(2) yes
C(12) C(13) C(14) C(15) 1.1(4) yes
C(12) C(17) C(16) C(15) 1.8(4) yes
C(13) C(12) C(17) C(16) -1.2(3) yes
C(13) C(14) C(15) C(16) -0.6(4) yes
C(14) C(13) C(12) C(17) -0.2(3) yes
C(14) C(15) C(16) C(17) -0.8(4) yes
C(18A) S(1A) S(1B) C(18B) 6.8(10) yes
C(18A) S(1A) C(18B) C(19A) -67(2) yes
C(18A) S(1A) C(18B) C(19B) -64(2) yes
C(18A) S(1B) S(1A) C(18B) -6.8(10) yes
C(18A) S(1B) C(18B) C(19A) -72(2) yes
C(18A) S(1B) C(18B) C(19B) -68(2) yes
C(18A) C(18B) C(19A) C(19B) -48(8) yes
C(18A) C(18B) C(19B) C(19A) 129(8) yes
C(18A) C(19A) S(2A) C(19B) 2(7) yes
C(18A) C(19A) S(2B) C(19B) -9(7) yes
C(18A) C(19A) C(18B) C(19B) 48(8) yes
C(18A) C(19A) C(19B) C(18B) -25(4) yes
C(18A) C(19B) S(2A) C(19A) -176(9) yes
C(18A) C(19B) S(2B) C(19A) 169(9) yes
C(18A) C(19B) C(18B) C(19A) -129(8) yes
C(18A) C(19B) C(19A) C(18B) 25(4) yes
C(18B) S(1A) C(18A) C(19A) 75(2) yes
C(18B) S(1A) C(18A) C(19B) 80(2) yes
C(18B) S(1B) C(18A) C(19A) 72(2) yes
C(18B) S(1B) C(18A) C(19B) 77(2) yes
C(18B) C(18A) C(19A) C(19B) 114(9) yes
C(18B) C(18A) C(19B) C(19A) -64(9) yes
C(18B) C(19A) S(2A) C(19B) 25(7) yes
C(18B) C(19A) S(2B) C(19B) 10(7) yes
C(18B) C(19A) C(18A) C(19B) -114(9) yes
C(18B) C(19B) S(2A) C(19A) -148(9) yes
C(18B) C(19B) S(2B) C(19A) -166(9) yes
C(18B) C(19B) C(18A) C(19A) 64(9) yes
C(19A) S(2A) S(2B) C(19B) -6(1) yes
C(19A) S(2B) S(2A) C(19B) 6(1) yes
C(19A) C(18A) C(18B) C(19B) -6(1) yes
C(19A) C(18B) C(18A) C(19B) 6(1) yes
C(19A) C(18B) C(18A) C(19B) 6(1) yes
